data_2217726
loop_
_publ_author_name
'Du, Hai-tang'
'Du, Hai-jun'
'Lu, Ming'
'Sun, Li-li'

_publ_section_title <i>N</i>-(5-Chloro-3-methyl-1-phenylpyrazol-4-ylcarbonyl)-<i>N</i>'-(2-methoxyphenyl)thiourea
_journal_coeditor_code BQ2053
_journal_issue 3
_journal_name_full 'Acta Crystallographica Section E'
_journal_page_first o609
_journal_paper_doi 10.1107/S1600536807068390
_journal_volume 64
_journal_year 2008
_chemical_formula_iupac 'C19 H17 Cl N4 O2 S'
_chemical_formula_moiety 'C19 H17 Cl N4 O2 S'
_chemical_formula_sum 'C19 H17 Cl N4 O2 S'
_chemical_formula_weight 400.88
_chemical_melting_point 437
_chemical_name_systematic
;
N-(5-Chloro-3-methyl-1-phenylpyrazol-4-ylcarbonyl)-
N'-(2-methoxyphenyl)thiourea
;
_space_group_IT_number 14
_symmetry_cell_setting monoclinic
_symmetry_space_group_name_Hall '-P 2ybc'
_symmetry_space_group_name_H-M 'P 1 21/c 1'
_atom_sites_solution_hydrogens geom
_atom_sites_solution_primary direct
_atom_sites_solution_secondary difmap
_audit_creation_method SHELXL-97
_cell_angle_alpha 90.00
_cell_angle_beta 107.029(2)
_cell_angle_gamma 90.00
_cell_formula_units_Z 4
_cell_length_a 20.339(2)
_cell_length_b 7.4408(9)
_cell_length_c 12.7919(15)
_cell_measurement_reflns_used 5493
_cell_measurement_temperature 294(2)
_cell_measurement_theta_max 26.39
_cell_measurement_theta_min 2.74
_cell_volume 1851.0(4)
_computing_cell_refinement 'SAINT (Bruker, 1997)'
_computing_data_collection 'SMART (Bruker, 1997)'
_computing_data_reduction 'SAINT (Bruker, 1997)'
_computing_molecular_graphics 'SHELXTL (Sheldrick, 1997b)'
_computing_publication_material 'SHELXTL (Sheldrick, 1997b)'
_computing_structure_refinement 'SHELXL97 (Sheldrick, 1997a)'
_computing_structure_solution 'SHELXS97 (Sheldrick, 1997a)'
_diffrn_ambient_temperature 294(2)
_diffrn_measured_fraction_theta_full 0.993
_diffrn_measured_fraction_theta_max 0.993
_diffrn_measurement_device_type 'Bruker SMART 1K CCD area-detector'
_diffrn_measurement_method '\f and \w'
_diffrn_radiation_monochromator graphite
_diffrn_radiation_source 'fine-focus sealed tube'
_diffrn_radiation_type MoK\a
_diffrn_radiation_wavelength 0.71073
_diffrn_reflns_av_R_equivalents 0.0236
_diffrn_reflns_av_sigmaI/netI 0.0242
_diffrn_reflns_limit_h_max 25
_diffrn_reflns_limit_h_min -19
_diffrn_reflns_limit_k_max 7
_diffrn_reflns_limit_k_min -9
_diffrn_reflns_limit_l_max 15
_diffrn_reflns_limit_l_min -15
_diffrn_reflns_number 10087
_diffrn_reflns_theta_full 26.43
_diffrn_reflns_theta_max 26.43
_diffrn_reflns_theta_min 2.09
_exptl_absorpt_coefficient_mu 0.342
_exptl_absorpt_correction_T_max 0.9410
_exptl_absorpt_correction_T_min 0.9224
_exptl_absorpt_correction_type multi-scan
_exptl_absorpt_process_details '(SADABS; Sheldrick, 1996)'
_exptl_crystal_colour colorless
_exptl_crystal_density_diffrn 1.439
_exptl_crystal_density_method 'not measured'
_exptl_crystal_description prism
_exptl_crystal_F_000 832
_exptl_crystal_size_max 0.24
_exptl_crystal_size_mid 0.22
_exptl_crystal_size_min 0.18
_refine_diff_density_max 0.215
_refine_diff_density_min -0.226
_refine_ls_extinction_method none
_refine_ls_goodness_of_fit_ref 1.037
_refine_ls_hydrogen_treatment mixed
_refine_ls_matrix_type full
_refine_ls_number_parameters 254
_refine_ls_number_reflns 3793
_refine_ls_number_restraints 2
_refine_ls_restrained_S_all 1.037
_refine_ls_R_factor_all 0.0451
_refine_ls_R_factor_gt 0.0344
_refine_ls_shift/su_max 0.000
_refine_ls_shift/su_mean 0.000
_refine_ls_structure_factor_coef Fsqd
_refine_ls_weighting_details 'calc w=1/[\s^2^(Fo^2^)+(0.0493P)^2^+0.4744P] where P=(Fo^2^+2Fc^2^)/3'
_refine_ls_weighting_scheme calc
_refine_ls_wR_factor_gt 0.0908
_refine_ls_wR_factor_ref 0.0973
_reflns_number_gt 3065
_reflns_number_total 3793
_reflns_threshold_expression I>2\s(I)
_cod_data_source_file bq2053.cif
_cod_data_source_block I
_cod_depositor_comments
;
The following automatic conversions were performed:
'_symmetry_cell_setting' value 'Monoclinic' changed to 'monoclinic'
according to '/home/saulius/struct/CIF-dictionaries/cif_core.dic'
dictionary named 'cif_core.dic' version 2.4.1 from 2010-06-29.

Automatic conversion script
Id: cif_fix_enum 1527 2010-12-29 10:47:43Z saulius 

The following automatic conversions were performed:

'_symmetry_cell_setting' value 'Monoclinic' changed to 'monoclinic'
according to /home/saulius/struct/CIF-dictionaries/cif_core.dic
dictionary named 'cif_core.dic' version 2.4.1 from 2010-06-29.

Automatic conversion script
Id: cif_fix_values 1715 2011-07-08 13:25:40Z adriana 
;
_cod_original_sg_symbol_H-M 'P 21/c'
_cod_database_code 2217726
_cod_database_fobs_code 2217726

loop_
_symmetry_equiv_pos_as_xyz
'x, y, z'
'-x, y+1/2, -z+1/2'
'-x, -y, -z'
'x, -y-1/2, z-1/2'

loop_
_atom_site_type_symbol
_atom_site_label
_atom_site_fract_x
_atom_site_fract_y
_atom_site_fract_z
_atom_site_U_iso_or_equiv
_atom_site_adp_type
_atom_site_calc_flag
_atom_site_refinement_flags
_atom_site_occupancy
S S1 0.32848(2) 0.38045(8) 0.78067(4) 0.05368(16) Uani d . 1
Cl Cl1 0.39634(2) 0.49010(7) 0.47794(3) 0.04935(14) Uani d . 1
O O1 0.16432(6) 0.5391(2) 0.46861(10) 0.0554(4) Uani d . 1
O O2 0.06377(6) 0.3605(2) 0.62638(10) 0.0530(3) Uani d . 1
N N1 0.32052(6) 0.59589(19) 0.27986(10) 0.0375(3) Uani d . 1
N N2 0.25436(7) 0.6246(2) 0.21555(11) 0.0419(3) Uani d . 1
N N3 0.27109(7) 0.4682(2) 0.57720(11) 0.0438(4) Uani d D 1
N N4 0.19402(7) 0.4401(2) 0.67699(11) 0.0418(3) Uani d D 1
C C1 0.43578(9) 0.6916(3) 0.27971(15) 0.0472(4) Uani d . 1
H H1 0.4428 0.7452 0.3478 0.057 Uiso calc R 1
C C2 0.48659(9) 0.6974(3) 0.22681(16) 0.0523(5) Uani d . 1
H H2 0.5284 0.7528 0.2607 0.063 Uiso calc R 1
C C3 0.47554(9) 0.6224(3) 0.12530(16) 0.0520(5) Uani d . 1
H H3 0.5097 0.6276 0.0905 0.062 Uiso calc R 1
C C4 0.41394(10) 0.5393(3) 0.07479(15) 0.0542(5) Uani d . 1
H H4 0.4064 0.4903 0.0054 0.065 Uiso calc R 1
C C5 0.36327(9) 0.5282(3) 0.12681(14) 0.0472(4) Uani d . 1
H H5 0.3220 0.4700 0.0934 0.057 Uiso calc R 1
C C6 0.37472(8) 0.6047(2) 0.22901(13) 0.0371(4) Uani d . 1
C C7 0.32183(8) 0.5520(2) 0.38253(13) 0.0357(3) Uani d . 1
C C8 0.25474(8) 0.5552(2) 0.38879(13) 0.0363(4) Uani d . 1
C C9 0.21508(8) 0.6007(2) 0.28072(13) 0.0384(4) Uani d . 1
C C10 0.13868(8) 0.6187(3) 0.23440(15) 0.0495(5) Uani d . 1
H H10A 0.1276 0.6539 0.1590 0.074 Uiso calc R 1
H H10B 0.1223 0.7082 0.2747 0.074 Uiso calc R 1
H H10C 0.1172 0.5055 0.2398 0.074 Uiso calc R 1
C C11 0.22584(8) 0.5214(2) 0.47961(13) 0.0387(4) Uani d . 1
C C12 0.25973(8) 0.4323(2) 0.67773(13) 0.0378(4) Uani d . 1
C C13 0.16530(8) 0.4213(2) 0.76497(13) 0.0389(4) Uani d . 1
C C14 0.20047(9) 0.4519(3) 0.87383(14) 0.0521(5) Uani d . 1
H H14 0.2469 0.4816 0.8937 0.063 Uiso calc R 1
C C15 0.16671(11) 0.4384(3) 0.95325(15) 0.0604(5) Uani d . 1
H H15 0.1905 0.4596 1.0262 0.072 Uiso calc R 1
C C16 0.09837(11) 0.3938(3) 0.92464(16) 0.0601(5) Uani d . 1
H H16 0.0763 0.3822 0.9785 0.072 Uiso calc R 1
C C17 0.06196(9) 0.3661(3) 0.81632(16) 0.0516(5) Uani d . 1
H H17 0.0154 0.3379 0.7973 0.062 Uiso calc R 1
C C18 0.09501(8) 0.3806(2) 0.73614(14) 0.0404(4) Uani d . 1
C C19 -0.00924(9) 0.3381(4) 0.59165(18) 0.0673(6) Uani d . 1
H H19A -0.0211 0.2307 0.6236 0.101 Uiso calc R 1
H H19B -0.0251 0.3286 0.5134 0.101 Uiso calc R 1
H H19C -0.0305 0.4398 0.6146 0.101 Uiso calc R 1
H H3A 0.3155(5) 0.467(3) 0.5812(17) 0.062(6) Uiso d D 1
H H4A 0.1642(8) 0.468(3) 0.6123(10) 0.057(6) Uiso d D 1

loop_
_atom_site_aniso_label
_atom_site_aniso_U_11
_atom_site_aniso_U_22
_atom_site_aniso_U_33
_atom_site_aniso_U_12
_atom_site_aniso_U_13
_atom_site_aniso_U_23
S1 0.0354(2) 0.0762(4) 0.0463(3) 0.0095(2) 0.00703(19) 0.0106(2)
Cl1 0.0290(2) 0.0731(3) 0.0433(2) 0.00205(19) 0.00649(17) 0.0023(2)
O1 0.0294(6) 0.0926(11) 0.0459(7) 0.0051(6) 0.0140(5) 0.0108(7)
O2 0.0300(6) 0.0846(10) 0.0443(7) -0.0058(6) 0.0108(5) -0.0054(6)
N1 0.0276(6) 0.0478(8) 0.0377(7) -0.0009(6) 0.0107(5) -0.0008(6)
N2 0.0298(7) 0.0543(9) 0.0407(7) 0.0017(6) 0.0090(6) 0.0021(6)
N3 0.0279(7) 0.0655(10) 0.0395(7) 0.0010(7) 0.0124(6) 0.0038(7)
N4 0.0289(7) 0.0627(10) 0.0338(7) -0.0018(6) 0.0092(6) 0.0016(7)
C1 0.0395(9) 0.0516(11) 0.0540(10) -0.0062(8) 0.0190(8) -0.0106(9)
C2 0.0363(9) 0.0572(12) 0.0672(12) -0.0069(8) 0.0213(8) -0.0031(10)
C3 0.0426(10) 0.0635(12) 0.0583(11) 0.0045(9) 0.0280(9) 0.0085(9)
C4 0.0472(10) 0.0780(14) 0.0410(9) 0.0036(10) 0.0186(8) 0.0000(9)
C5 0.0358(9) 0.0651(12) 0.0402(9) -0.0021(8) 0.0104(7) -0.0014(8)
C6 0.0302(8) 0.0418(9) 0.0420(8) 0.0022(7) 0.0146(7) 0.0029(7)
C7 0.0283(7) 0.0413(9) 0.0364(8) -0.0011(7) 0.0077(6) -0.0023(7)
C8 0.0277(7) 0.0434(9) 0.0384(8) -0.0007(7) 0.0108(6) -0.0019(7)
C9 0.0305(8) 0.0438(9) 0.0410(8) 0.0001(7) 0.0109(7) -0.0012(7)
C10 0.0304(9) 0.0670(13) 0.0493(10) 0.0014(8) 0.0092(7) 0.0046(9)
C11 0.0306(8) 0.0474(10) 0.0389(8) -0.0011(7) 0.0112(7) -0.0011(7)
C12 0.0328(8) 0.0422(9) 0.0386(8) -0.0018(7) 0.0106(7) -0.0003(7)
C13 0.0348(8) 0.0462(10) 0.0382(8) 0.0029(7) 0.0145(7) 0.0031(7)
C14 0.0394(9) 0.0748(14) 0.0413(9) 0.0019(9) 0.0104(8) -0.0019(9)
C15 0.0569(12) 0.0878(16) 0.0365(9) 0.0121(11) 0.0137(9) 0.0016(10)
C16 0.0612(12) 0.0812(15) 0.0474(10) 0.0082(11) 0.0306(10) 0.0100(10)
C17 0.0407(9) 0.0642(13) 0.0559(11) 0.0001(9) 0.0236(8) 0.0053(9)
C18 0.0362(8) 0.0450(10) 0.0416(9) 0.0015(7) 0.0140(7) 0.0014(7)
C19 0.0344(10) 0.0985(18) 0.0654(13) -0.0134(10) 0.0090(9) -0.0023(12)

loop_
_atom_type_symbol
_atom_type_description
_atom_type_scat_dispersion_real
_atom_type_scat_dispersion_imag
_atom_type_scat_source
C C 0.0033 0.0016 'International Tables Vol C Tables 4.2.6.8 and 6.1.1.4'
H H 0.0000 0.0000 'International Tables Vol C Tables 4.2.6.8 and 6.1.1.4'
N N 0.0061 0.0033 'International Tables Vol C Tables 4.2.6.8 and 6.1.1.4'
O O 0.0106 0.0060 'International Tables Vol C Tables 4.2.6.8 and 6.1.1.4'
Cl Cl 0.1484 0.1585 'International Tables Vol C Tables 4.2.6.8 and 6.1.1.4'
S S 0.1246 0.1234 'International Tables Vol C Tables 4.2.6.8 and 6.1.1.4'

loop_
_geom_angle_atom_site_label_1
_geom_angle_atom_site_label_2
_geom_angle_atom_site_label_3
_geom_angle
C18 O2 C19 117.33(14)
C7 N1 N2 110.99(12)
C7 N1 C6 130.88(13)
N2 N1 C6 117.99(13)
C9 N2 N1 105.54(13)
C11 N3 C12 130.06(14)
C11 N3 H3A 117.0(13)
C12 N3 H3A 112.6(13)
C12 N4 C13 129.34(14)
C12 N4 H4A 114.9(13)
C13 N4 H4A 115.6(13)
C6 C1 C2 118.66(17)
C6 C1 H1 120.7
C2 C1 H1 120.7
C3 C2 C1 120.60(17)
C3 C2 H2 119.7
C1 C2 H2 119.7
C2 C3 C4 120.13(17)
C2 C3 H3 119.9
C4 C3 H3 119.9
C3 C4 C5 120.31(18)
C3 C4 H4 119.8
C5 C4 H4 119.8
C6 C5 C4 119.20(17)
C6 C5 H5 120.4
C4 C5 H5 120.4
C5 C6 C1 121.07(15)
C5 C6 N1 118.09(14)
C1 C6 N1 120.82(15)
N1 C7 C8 108.23(13)
N1 C7 Cl1 121.51(11)
C8 C7 Cl1 130.10(13)
C7 C8 C9 103.59(13)
C7 C8 C11 132.02(14)
C9 C8 C11 124.40(14)
N2 C9 C8 111.64(13)
N2 C9 C10 119.07(15)
C8 C9 C10 129.27(14)
C9 C10 H10A 109.5
C9 C10 H10B 109.5
H10A C10 H10B 109.5
C9 C10 H10C 109.5
H10A C10 H10C 109.5
H10B C10 H10C 109.5
O1 C11 N3 121.70(15)
O1 C11 C8 121.50(15)
N3 C11 C8 116.80(14)
N4 C12 N3 114.84(14)
N4 C12 S1 128.64(13)
N3 C12 S1 116.50(12)
C14 C13 C18 119.13(15)
C14 C13 N4 124.74(15)
C18 C13 N4 115.98(14)
C13 C14 C15 120.26(17)
C13 C14 H14 119.9
C15 C14 H14 119.9
C16 C15 C14 120.21(18)
C16 C15 H15 119.9
C14 C15 H15 119.9
C15 C16 C17 120.51(17)
C15 C16 H16 119.7
C17 C16 H16 119.7
C16 C17 C18 119.80(17)
C16 C17 H17 120.1
C18 C17 H17 120.1
O2 C18 C17 124.80(15)
O2 C18 C13 115.14(14)
C17 C18 C13 120.06(16)
O2 C19 H19A 109.5
O2 C19 H19B 109.5
H19A C19 H19B 109.5
O2 C19 H19C 109.5
H19A C19 H19C 109.5
H19B C19 H19C 109.5

loop_
_geom_bond_atom_site_label_1
_geom_bond_atom_site_label_2
_geom_bond_distance
S1 C12 1.6612(17)
Cl1 C7 1.7072(16)
O1 C11 1.2246(19)
O2 C18 1.369(2)
O2 C19 1.430(2)
N1 C7 1.346(2)
N1 N2 1.3729(18)
N1 C6 1.4361(19)
N2 C9 1.325(2)
N3 C11 1.374(2)
N3 C12 1.397(2)
N3 H3A 0.890(9)
N4 C12 1.335(2)
N4 C13 1.419(2)
N4 H4A 0.895(9)
C1 C6 1.382(2)
C1 C2 1.392(2)
C1 H1 0.9300
C2 C3 1.370(3)
C2 H2 0.9300
C3 C4 1.377(3)
C3 H3 0.9300
C4 C5 1.383(2)
C4 H4 0.9300
C5 C6 1.382(2)
C5 H5 0.9300
C7 C8 1.390(2)
C8 C9 1.422(2)
C8 C11 1.469(2)
C9 C10 1.498(2)
C10 H10A 0.9600
C10 H10B 0.9600
C10 H10C 0.9600
C13 C14 1.385(2)
C13 C18 1.401(2)
C14 C15 1.386(3)
C14 H14 0.9300
C15 C16 1.370(3)
C15 H15 0.9300
C16 C17 1.382(3)
C16 H16 0.9300
C17 C18 1.385(2)
C17 H17 0.9300
C19 H19A 0.9600
C19 H19B 0.9600
C19 H19C 0.9600

loop_
_geom_hbond_atom_site_label_D
_geom_hbond_atom_site_label_H
_geom_hbond_atom_site_label_A
_geom_hbond_site_symmetry_A
_geom_hbond_distance_DH
_geom_hbond_distance_HA
_geom_hbond_distance_DA
_geom_hbond_angle_DHA
N3 H3A Cl1 . 0.890(9) 2.398(14) 3.1657(14) 144.6(17)
N4 H4A O1 . 0.895(9) 1.913(15) 2.6589(19) 139.6(18)
C2 H2 Cg1 2_655 0.93 2.88 3.613(2) 136
C10 H10B Cg2 4_575 0.96 2.98 3.809(2) 146

loop_
_geom_torsion_atom_site_label_1
_geom_torsion_atom_site_label_2
_geom_torsion_atom_site_label_3
_geom_torsion_atom_site_label_4
_geom_torsion
C7 N1 N2 C9 1.05(18)
C6 N1 N2 C9 177.15(14)
C6 C1 C2 C3 1.6(3)
C1 C2 C3 C4 -0.4(3)
C2 C3 C4 C5 -1.1(3)
C3 C4 C5 C6 1.3(3)
C4 C5 C6 C1 0.0(3)
C4 C5 C6 N1 178.21(16)
C2 C1 C6 C5 -1.4(3)
C2 C1 C6 N1 -179.60(16)
C7 N1 C6 C5 134.17(19)
N2 N1 C6 C5 -41.0(2)
C7 N1 C6 C1 -47.6(3)
N2 N1 C6 C1 137.20(17)
N2 N1 C7 C8 -1.46(19)
C6 N1 C7 C8 -176.90(16)
N2 N1 C7 Cl1 174.41(12)
C6 N1 C7 Cl1 -1.0(3)
N1 C7 C8 C9 1.22(18)
Cl1 C7 C8 C9 -174.18(14)
N1 C7 C8 C11 -179.09(17)
Cl1 C7 C8 C11 5.5(3)
N1 N2 C9 C8 -0.24(19)
N1 N2 C9 C10 -178.72(16)
C7 C8 C9 N2 -0.61(19)
C11 C8 C9 N2 179.67(16)
C7 C8 C9 C10 177.68(18)
C11 C8 C9 C10 -2.0(3)
C12 N3 C11 O1 -2.6(3)
C12 N3 C11 C8 177.70(17)
C7 C8 C11 O1 176.78(18)
C9 C8 C11 O1 -3.6(3)
C7 C8 C11 N3 -3.5(3)
C9 C8 C11 N3 176.15(16)
C13 N4 C12 N3 -176.04(17)
C13 N4 C12 S1 5.8(3)
C11 N3 C12 N4 4.6(3)
C11 N3 C12 S1 -176.95(15)
C12 N4 C13 C14 23.6(3)
C12 N4 C13 C18 -160.93(18)
C18 C13 C14 C15 1.4(3)
N4 C13 C14 C15 176.77(19)
C13 C14 C15 C16 0.3(3)
C14 C15 C16 C17 -1.5(3)
C15 C16 C17 C18 1.0(3)
C19 O2 C18 C17 5.6(3)
C19 O2 C18 C13 -173.48(18)
C16 C17 C18 O2 -178.28(19)
C16 C17 C18 C13 0.7(3)
C14 C13 C18 O2 177.16(17)
N4 C13 C18 O2 1.4(2)
C14 C13 C18 C17 -1.9(3)
N4 C13 C18 C17 -177.68(17)

loop_
_cod_related_entry_id
_cod_related_entry_database
_cod_related_entry_code
1 ChemSpider 21118845
